data_7220610
loop_
_publ_author_name
'Tan, Chunhong'
'Jin, Meiliang'
'Zhang, Hao'
'Hu, Shengmin'
'Sheng, Tianlu'
'Wu, Xintao'

_publ_section_title
;
 Penta and hexanuclear nickel tiara-like clusters with two different
 thiolate bridges
;
_journal_issue 27
_journal_name_full CrystEngComm
_journal_page_first 5110
_journal_paper_doi 10.1039/C5CE00863H
_journal_volume 17
_journal_year 2015
_chemical_formula_sum 'C36 H44 Ni6 S12'
_chemical_formula_weight 1213.69
_chemical_name_systematic
; 
 ? 
;
_space_group_IT_number 56
_symmetry_cell_setting orthorhombic
_symmetry_space_group_name_Hall '-P 2ab 2ac'
_symmetry_space_group_name_H-M 'P c c n'
_atom_sites_solution_hydrogens geom
_atom_sites_solution_primary direct
_atom_sites_solution_secondary difmap
_audit_creation_method SHELXL-97
_audit_update_record
;
2015-03-24 deposited with the CCDC.
2015-06-01 downloaded from the CCDC.
;
_cell_angle_alpha 90.00
_cell_angle_beta 90.00
_cell_angle_gamma 90.00
_cell_formula_units_Z 4
_cell_length_a 11.997(7)
_cell_length_b 14.360(9)
_cell_length_c 26.228(16)
_cell_measurement_reflns_used 6917
_cell_measurement_temperature 293(2)
_cell_measurement_theta_max 27.6375
_cell_measurement_theta_min 2.1063
_cell_volume 4518(5)
_computing_cell_refinement 'CrystalClear (Rigaku Inc., 2008)'
_computing_data_collection 'CrystalClear (Rigaku Inc., 2008)'
_computing_data_reduction 'CrystalClear (Rigaku Inc., 2008)'
_computing_structure_refinement 'SHELXL-97 (Sheldrick, 1997)'
_computing_structure_solution 'SHELXS-97 (Sheldrick, 1990)'
_diffrn_ambient_temperature 293(2)
_diffrn_detector_area_resol_mean 14.6306
_diffrn_measured_fraction_theta_full 0.991
_diffrn_measured_fraction_theta_max 0.991
_diffrn_measurement_device_type 'Mercury2 (2x2 bin mode)'
_diffrn_measurement_method CCD_Profile_fitting
_diffrn_radiation_monochromator graphite
_diffrn_radiation_source 'fine-focus sealed tube'
_diffrn_radiation_type MoK\a
_diffrn_radiation_wavelength 0.71073
_diffrn_reflns_av_R_equivalents 0.0875
_diffrn_reflns_av_sigmaI/netI 0.0657
_diffrn_reflns_limit_h_max 15
_diffrn_reflns_limit_h_min -14
_diffrn_reflns_limit_k_max 18
_diffrn_reflns_limit_k_min -18
_diffrn_reflns_limit_l_max 34
_diffrn_reflns_limit_l_min -34
_diffrn_reflns_number 33264
_diffrn_reflns_theta_full 27.52
_diffrn_reflns_theta_max 27.52
_diffrn_reflns_theta_min 2.10
_exptl_absorpt_coefficient_mu 3.032
_exptl_absorpt_correction_T_max 1.0000
_exptl_absorpt_correction_T_min 0.8877
_exptl_absorpt_correction_type multi-scan
_exptl_crystal_colour block
_exptl_crystal_density_diffrn 1.784
_exptl_crystal_density_method 'not measured'
_exptl_crystal_description black
_exptl_crystal_F_000 2480
_exptl_crystal_size_max 0.2
_exptl_crystal_size_mid 0.15
_exptl_crystal_size_min 0.15
_refine_diff_density_max 0.878
_refine_diff_density_min -0.632
_refine_diff_density_rms 0.177
_refine_ls_extinction_method none
_refine_ls_goodness_of_fit_ref 1.095
_refine_ls_hydrogen_treatment constr
_refine_ls_matrix_type full
_refine_ls_number_parameters 245
_refine_ls_number_reflns 5172
_refine_ls_number_restraints 18
_refine_ls_restrained_S_all 1.111
_refine_ls_R_factor_all 0.1122
_refine_ls_R_factor_gt 0.0697
_refine_ls_shift/su_max 0.101
_refine_ls_shift/su_mean 0.009
_refine_ls_structure_factor_coef Fsqd
_refine_ls_weighting_details 'calc w=1/[\s^2^(Fo^2^)+(0.0947P)^2^+0.0000P] where P=(Fo^2^+2Fc^2^)/3'
_refine_ls_weighting_scheme calc
_refine_ls_wR_factor_gt 0.1708
_refine_ls_wR_factor_ref 0.1998
_reflns_number_gt 3464
_reflns_number_total 5172
_reflns_threshold_expression >2sigma(I)
_cod_data_source_file c5ce00863h2.cif
_cod_data_source_block 6
_cod_depositor_comments
;
The following automatic conversions were performed:

'_symmetry_cell_setting' value 'ORTHORHOMBIC' changed to
'orthorhombic' according to
/usr/data/users/saulius/crontab/automatic-downloads/rss-feeds/RSC/lib/dictionaries/cif_core.dic
dictionary named 'cif_core.dic' version 2.4.2 from 2011-04-26.

'_exptl_absorpt_correction_type' value 'Multi-scan' changed to
'multi-scan' according to
/usr/data/users/saulius/crontab/automatic-downloads/rss-feeds/RSC/lib/dictionaries/cif_core.dic
dictionary named 'cif_core.dic' version 2.4.2 from 2011-04-26.

Automatic conversion script
Id: cif_fix_values 3271 2015-04-21 07:52:19Z andrius 

 Adding full bibliography for 7220606--7220610.cif.
;
_cod_original_sg_symbol_H-M pccn
_cod_database_code 7220610

loop_
_symmetry_equiv_pos_as_xyz
'x, y, z'
'-x+1/2, -y+1/2, z'
'x+1/2, -y, -z+1/2'
'-x, y+1/2, -z+1/2'
'-x, -y, -z'
'x-1/2, y-1/2, -z'
'-x-1/2, y, z-1/2'
'x, -y-1/2, z-1/2'

loop_
_atom_site_label
_atom_site_type_symbol
_atom_site_fract_x
_atom_site_fract_y
_atom_site_fract_z
_atom_site_U_iso_or_equiv
_atom_site_adp_type
_atom_site_occupancy
_atom_site_symmetry_multiplicity
_atom_site_calc_flag
_atom_site_refinement_flags
Ni1 Ni 0.7500 -0.2500 -0.41538(5) 0.0443(3) Uani 1 2 d S
Ni2 Ni 0.57511(7) -0.13552(6) -0.36774(3) 0.0424(3) Uani 1 1 d .
Ni3 Ni 0.56595(7) -0.14718(6) -0.26148(3) 0.0416(3) Uani 1 1 d .
Ni4 Ni 0.7500 -0.2500 -0.21175(5) 0.0463(3) Uani 1 2 d S
S1 S 0.56916(16) -0.24140(13) -0.42596(7) 0.0503(5) Uani 1 1 d .
S2 S 0.73362(16) -0.09896(13) -0.40609(6) 0.0480(5) Uani 1 1 d .
S3 S 0.43811(14) -0.18061(13) -0.31902(7) 0.0467(4) Uani 1 1 d .
S4 S 0.57338(15) -0.02459(12) -0.31011(7) 0.0467(4) Uani 1 1 d .
S5 S 0.56976(15) -0.28051(13) -0.21939(7) 0.0511(5) Uani 1 1 d .
S6 S 0.68471(17) -0.10889(14) -0.20307(7) 0.0529(5) Uani 1 1 d .
C1 C 0.4040(7) -0.3044(6) -0.3240(3) 0.062(2) Uani 1 1 d .
H1A H 0.3956 -0.3291 -0.2898 0.074 Uiso 1 1 calc R
H1B H 0.3323 -0.3100 -0.3408 0.074 Uiso 1 1 calc R
C2 C 0.4857(8) -0.3646(6) -0.3520(4) 0.073(2) Uani 1 1 d .
H2A H 0.5587 -0.3562 -0.3368 0.088 Uiso 1 1 calc R
H2B H 0.4646 -0.4292 -0.3472 0.088 Uiso 1 1 calc R
C3 C 0.4945(7) -0.3460(6) -0.4076(3) 0.064(2) Uani 1 1 d .
H3A H 0.4197 -0.3423 -0.4215 0.077 Uiso 1 1 calc R
H3B H 0.5309 -0.3989 -0.4235 0.077 Uiso 1 1 calc R
C4 C 0.7148(6) -0.0536(5) -0.4683(3) 0.0520(18) Uani 1 1 d .
C5 C 0.6457(8) 0.0203(7) -0.4771(4) 0.090(3) Uani 1 1 d .
H5A H 0.6030 0.0442 -0.4506 0.109 Uiso 1 1 calc R
C6 C 0.6386(11) 0.0596(8) -0.5244(5) 0.113(4) Uani 1 1 d .
H6A H 0.5906 0.1097 -0.5295 0.136 Uiso 1 1 calc R
C7 C 0.6988(10) 0.0281(8) -0.5637(4) 0.091(3) Uani 1 1 d .
H7A H 0.6924 0.0557 -0.5957 0.110 Uiso 1 1 calc R
C8 C 0.7713(9) -0.0465(8) -0.5563(3) 0.085(3) Uani 1 1 d .
H8A H 0.8146 -0.0692 -0.5830 0.102 Uiso 1 1 calc R
C9 C 0.7768(8) -0.0854(6) -0.5088(3) 0.074(2) Uani 1 1 d .
H9A H 0.8245 -0.1356 -0.5037 0.088 Uiso 1 1 calc R
C10 C 0.7034(7) 0.0397(5) -0.3060(3) 0.060(2) Uani 1 1 d .
H10A H 0.7283 0.0538 -0.3404 0.073 Uiso 1 1 calc R
H10B H 0.6890 0.0984 -0.2890 0.073 Uiso 1 1 calc R
C11 C 0.7981(7) -0.0101(6) -0.2779(4) 0.067(2) Uani 1 1 d .
H11A H 0.8075 -0.0716 -0.2927 0.081 Uiso 1 1 calc R
H11B H 0.8667 0.0241 -0.2836 0.081 Uiso 1 1 calc R
C12 C 0.7809(6) -0.0203(5) -0.2223(3) 0.059(2) Uani 1 1 d .
H12A H 0.7549 0.0388 -0.2089 0.070 Uiso 1 1 calc R
H12B H 0.8524 -0.0334 -0.2066 0.070 Uiso 1 1 calc R
C13 C 0.5167(6) -0.2574(5) -0.1570(3) 0.0538(19) Uani 1 1 d .
C14 C 0.4259(10) -0.2072(9) -0.1506(5) 0.120(4) Uani 1 1 d U
H14A H 0.3899 -0.1821 -0.1788 0.145 Uiso 1 1 calc R
C15 C 0.3825(12) -0.1910(10) -0.1010(5) 0.136(5) Uani 1 1 d U
H15A H 0.3162 -0.1584 -0.0966 0.163 Uiso 1 1 calc R
C16 C 0.4395(11) -0.2239(9) -0.0603(5) 0.108(4) Uani 1 1 d U
H16A H 0.4181 -0.2071 -0.0275 0.130 Uiso 1 1 calc R
C17 C 0.5231(10) -0.2783(8) -0.0670(4) 0.093(3) Uani 1 1 d .
H17A H 0.5560 -0.3070 -0.0390 0.111 Uiso 1 1 calc R
C18 C 0.5652(8) -0.2950(7) -0.1156(3) 0.080(3) Uani 1 1 d .
H18A H 0.6277 -0.3326 -0.1195 0.096 Uiso 1 1 calc R

loop_
_atom_site_aniso_label
_atom_site_aniso_U_11
_atom_site_aniso_U_22
_atom_site_aniso_U_33
_atom_site_aniso_U_23
_atom_site_aniso_U_13
_atom_site_aniso_U_12
Ni1 0.0466(8) 0.0488(7) 0.0375(6) 0.000 0.000 0.0100(6)
Ni2 0.0441(6) 0.0440(5) 0.0391(5) 0.0026(3) 0.0025(4) 0.0078(4)
Ni3 0.0402(5) 0.0450(5) 0.0395(5) 0.0016(4) 0.0018(3) -0.0002(4)
Ni4 0.0467(8) 0.0489(7) 0.0434(7) 0.000 0.000 -0.0007(6)
S1 0.0482(11) 0.0567(11) 0.0458(10) -0.0049(8) -0.0060(8) 0.0082(8)
S2 0.0494(11) 0.0524(10) 0.0423(9) 0.0039(8) 0.0050(8) 0.0078(8)
S3 0.0366(10) 0.0541(11) 0.0493(10) 0.0013(8) -0.0009(7) 0.0024(8)
S4 0.0484(11) 0.0413(9) 0.0505(10) 0.0001(7) 0.0076(8) 0.0070(8)
S5 0.0503(11) 0.0527(11) 0.0504(10) 0.0093(8) -0.0034(8) -0.0047(8)
S6 0.0537(12) 0.0516(10) 0.0533(10) -0.0078(8) -0.0073(9) 0.0002(9)
C1 0.054(5) 0.060(5) 0.071(5) 0.006(4) -0.002(4) -0.015(4)
C2 0.070(6) 0.053(5) 0.096(7) 0.003(4) -0.011(5) -0.001(4)
C3 0.064(5) 0.068(5) 0.060(5) -0.013(4) -0.002(4) -0.003(4)
C4 0.052(5) 0.053(4) 0.051(4) 0.013(3) 0.000(3) -0.001(3)
C5 0.099(8) 0.094(7) 0.079(7) 0.030(5) 0.006(5) 0.046(6)
C6 0.130(10) 0.117(9) 0.093(8) 0.051(7) -0.003(7) 0.049(8)
C7 0.104(8) 0.100(8) 0.070(7) 0.041(6) -0.013(6) -0.001(7)
C8 0.105(8) 0.098(8) 0.051(5) 0.014(5) 0.008(5) 0.005(6)
C9 0.092(7) 0.072(6) 0.057(5) 0.010(4) 0.005(5) 0.015(5)
C10 0.065(6) 0.042(4) 0.075(5) -0.003(4) 0.012(4) -0.009(4)
C11 0.048(5) 0.051(5) 0.103(7) -0.013(4) 0.009(5) -0.006(4)
C12 0.057(5) 0.051(4) 0.068(5) -0.005(4) -0.007(4) -0.003(4)
C13 0.052(5) 0.054(4) 0.055(5) 0.015(3) 0.013(4) -0.007(4)
C14 0.130(8) 0.142(8) 0.089(7) 0.046(6) 0.023(6) 0.050(7)
C15 0.132(8) 0.167(9) 0.110(8) 0.028(7) 0.040(6) 0.064(7)
C16 0.119(8) 0.126(8) 0.079(6) 0.018(6) 0.022(6) 0.019(6)
C17 0.097(8) 0.114(9) 0.066(6) 0.015(6) -0.010(5) 0.009(7)
C18 0.078(7) 0.107(8) 0.056(5) 0.012(5) -0.001(5) 0.011(5)

loop_
_atom_type_symbol
_atom_type_description
_atom_type_scat_dispersion_real
_atom_type_scat_dispersion_imag
_atom_type_scat_source
C C 0.0033 0.0016 'International Tables Vol C Tables 4.2.6.8 and 6.1.1.4'
H H 0.0000 0.0000 'International Tables Vol C Tables 4.2.6.8 and 6.1.1.4'
Ni Ni 0.3393 1.1124 'International Tables Vol C Tables 4.2.6.8 and 6.1.1.4'
S S 0.1246 0.1234 'International Tables Vol C Tables 4.2.6.8 and 6.1.1.4'

loop_
_geom_angle_atom_site_label_1
_geom_angle_atom_site_label_2
_geom_angle_atom_site_label_3
_geom_angle
_geom_angle_site_symmetry_1
_geom_angle_site_symmetry_3
S1 Ni1 S1 165.44(12) 2_645 .
S1 Ni1 S2 99.13(7) 2_645 .
S1 Ni1 S2 82.50(7) . .
S1 Ni1 S2 82.50(7) 2_645 2_645
S1 Ni1 S2 99.13(7) . 2_645
S2 Ni1 S2 167.23(11) . 2_645
S1 Ni1 Ni2 142.29(6) 2_645 .
S1 Ni1 Ni2 46.88(6) . .
S2 Ni1 Ni2 48.41(5) . .
S2 Ni1 Ni2 124.71(6) 2_645 .
S1 Ni1 Ni2 46.88(6) 2_645 2_645
S1 Ni1 Ni2 142.29(6) . 2_645
S2 Ni1 Ni2 124.71(6) . 2_645
S2 Ni1 Ni2 48.41(5) 2_645 2_645
Ni2 Ni1 Ni2 129.77(6) . 2_645
S1 Ni2 S3 100.41(9) . .
S1 Ni2 S4 177.07(8) . .
S3 Ni2 S4 78.75(8) . .
S1 Ni2 S2 82.75(8) . .
S3 Ni2 S2 169.74(8) . .
S4 Ni2 S2 98.56(8) . .
S1 Ni2 Ni3 131.52(7) . .
S3 Ni2 Ni3 50.80(6) . .
S4 Ni2 Ni3 49.95(6) . .
S2 Ni2 Ni3 120.07(6) . .
S1 Ni2 Ni1 47.87(6) . .
S3 Ni2 Ni1 128.33(7) . .
S4 Ni2 Ni1 134.74(6) . .
S2 Ni2 Ni1 47.74(6) . .
Ni3 Ni2 Ni1 114.70(4) . .
S6 Ni3 S4 100.52(9) . .
S6 Ni3 S3 176.73(8) . .
S4 Ni3 S3 78.66(8) . .
S6 Ni3 S5 81.53(8) . .
S4 Ni3 S5 173.08(8) . .
S3 Ni3 S5 99.65(8) . .
S6 Ni3 Ni2 131.71(7) . .
S4 Ni3 Ni2 50.60(6) . .
S3 Ni3 Ni2 50.03(6) . .
S5 Ni3 Ni2 123.31(6) . .
S6 Ni3 Ni4 47.40(6) . .
S4 Ni3 Ni4 129.17(6) . .
S3 Ni3 Ni4 135.41(7) . .
S5 Ni3 Ni4 48.11(5) . .
Ni2 Ni3 Ni4 116.12(4) . .
S6 Ni4 S6 168.03(12) . 2_645
S6 Ni4 S5 80.96(8) . .
S6 Ni4 S5 100.14(8) 2_645 .
S6 Ni4 S5 100.14(8) . 2_645
S6 Ni4 S5 80.96(8) 2_645 2_645
S5 Ni4 S5 169.61(12) . 2_645
S6 Ni4 Ni3 46.80(5) . .
S6 Ni4 Ni3 140.93(6) 2_645 .
S5 Ni4 Ni3 47.97(6) . .
S5 Ni4 Ni3 126.14(7) 2_645 .
S6 Ni4 Ni3 140.93(6) . 2_645
S6 Ni4 Ni3 46.80(5) 2_645 2_645
S5 Ni4 Ni3 126.14(7) . 2_645
S5 Ni4 Ni3 47.97(6) 2_645 2_645
Ni3 Ni4 Ni3 127.69(6) . 2_645
C3 S1 Ni2 114.4(3) . .
C3 S1 Ni1 114.1(3) . .
Ni2 S1 Ni1 85.25(7) . .
C4 S2 Ni1 105.8(3) . .
C4 S2 Ni2 113.3(3) . .
Ni1 S2 Ni2 83.85(7) . .
C1 S3 Ni2 114.5(3) . .
C1 S3 Ni3 114.6(3) . .
Ni2 S3 Ni3 79.17(8) . .
C10 S4 Ni3 114.3(3) . .
C10 S4 Ni2 113.6(3) . .
Ni3 S4 Ni2 79.46(8) . .
C13 S5 Ni3 106.8(2) . .
C13 S5 Ni4 103.2(3) . .
Ni3 S5 Ni4 83.92(7) . .
C12 S6 Ni3 113.9(3) . .
C12 S6 Ni4 113.5(3) . .
Ni3 S6 Ni4 85.79(8) . .
C2 C1 S3 116.7(6) . .
C2 C1 H1A 108.1 . .
S3 C1 H1A 108.1 . .
C2 C1 H1B 108.1 . .
S3 C1 H1B 108.1 . .
H1A C1 H1B 107.3 . .
C3 C2 C1 115.0(7) . .
C3 C2 H2A 108.5 . .
C1 C2 H2A 108.5 . .
C3 C2 H2B 108.5 . .
C1 C2 H2B 108.5 . .
H2A C2 H2B 107.5 . .
C2 C3 S1 116.4(6) . .
C2 C3 H3A 108.2 . .
S1 C3 H3A 108.2 . .
C2 C3 H3B 108.2 . .
S1 C3 H3B 108.2 . .
H3A C3 H3B 107.4 . .
C5 C4 C9 117.0(8) . .
C5 C4 S2 121.3(6) . .
C9 C4 S2 121.4(6) . .
C4 C5 C6 120.8(10) . .
C4 C5 H5A 119.6 . .
C6 C5 H5A 119.6 . .
C7 C6 C5 121.8(10) . .
C7 C6 H6A 119.1 . .
C5 C6 H6A 119.1 . .
C6 C7 C8 119.3(9) . .
C6 C7 H7A 120.3 . .
C8 C7 H7A 120.3 . .
C9 C8 C7 118.1(9) . .
C9 C8 H8A 120.9 . .
C7 C8 H8A 120.9 . .
C8 C9 C4 122.9(9) . .
C8 C9 H9A 118.6 . .
C4 C9 H9A 118.6 . .
C11 C10 S4 115.3(5) . .
C11 C10 H10A 108.4 . .
S4 C10 H10A 108.4 . .
C11 C10 H10B 108.4 . .
S4 C10 H10B 108.4 . .
H10A C10 H10B 107.5 . .
C12 C11 C10 114.6(7) . .
C12 C11 H11A 108.6 . .
C10 C11 H11A 108.6 . .
C12 C11 H11B 108.6 . .
C10 C11 H11B 108.6 . .
H11A C11 H11B 107.6 . .
C11 C12 S6 115.9(6) . .
C11 C12 H12A 108.3 . .
S6 C12 H12A 108.3 . .
C11 C12 H12B 108.3 . .
S6 C12 H12B 108.3 . .
H12A C12 H12B 107.4 . .
C14 C13 C18 118.3(9) . .
C14 C13 S5 120.9(7) . .
C18 C13 S5 120.8(7) . .
C13 C14 C15 120.7(11) . .
C13 C14 H14A 119.7 . .
C15 C14 H14A 119.7 . .
C16 C15 C14 118.7(12) . .
C16 C15 H15A 120.7 . .
C14 C15 H15A 120.7 . .
C17 C16 C15 119.9(12) . .
C17 C16 H16A 120.0 . .
C15 C16 H16A 120.0 . .
C16 C17 C18 120.9(10) . .
C16 C17 H17A 119.5 . .
C18 C17 H17A 119.6 . .
C13 C18 C17 121.0(9) . .
C13 C18 H18A 119.5 . .
C17 C18 H18A 119.5 . .

loop_
_geom_bond_atom_site_label_1
_geom_bond_atom_site_label_2
_geom_bond_distance
_geom_bond_site_symmetry_2
Ni1 S1 2.191(2) 2_645
Ni1 S1 2.191(2) .
Ni1 S2 2.191(2) .
Ni1 S2 2.191(2) 2_645
Ni1 Ni2 2.9439(15) .
Ni1 Ni2 2.9439(15) 2_645
Ni2 S1 2.156(2) .
Ni2 S3 2.180(2) .
Ni2 S4 2.196(2) .
Ni2 S2 2.214(2) .
Ni2 Ni3 2.794(2) .
Ni3 S6 2.163(2) .
Ni3 S4 2.176(2) .
Ni3 S3 2.205(2) .
Ni3 S5 2.211(2) .
Ni3 Ni4 2.9593(15) .
Ni4 S6 2.184(2) .
Ni4 S6 2.184(2) 2_645
Ni4 S5 2.215(2) .
Ni4 S5 2.215(2) 2_645
Ni4 Ni3 2.9593(15) 2_645
S1 C3 1.814(8) .
S2 C4 1.771(7) .
S3 C1 1.829(8) .
S4 C10 1.816(8) .
S5 C13 1.786(8) .
S6 C12 1.789(8) .
C1 C2 1.498(12) .
C1 H1A 0.9700 .
C1 H1B 0.9700 .
C2 C3 1.487(11) .
C2 H2A 0.9700 .
C2 H2B 0.9700 .
C3 H3A 0.9700 .
C3 H3B 0.9700 .
C4 C5 1.367(11) .
C4 C9 1.376(11) .
C5 C6 1.366(13) .
C5 H5A 0.9300 .
C6 C7 1.337(15) .
C6 H6A 0.9300 .
C7 C8 1.393(14) .
C7 H7A 0.9300 .
C8 C9 1.368(11) .
C8 H8A 0.9300 .
C9 H9A 0.9300 .
C10 C11 1.532(11) .
C10 H10A 0.9700 .
C10 H10B 0.9700 .
C11 C12 1.482(11) .
C11 H11A 0.9700 .
C11 H11B 0.9700 .
C12 H12A 0.9700 .
C12 H12B 0.9700 .
C13 C14 1.318(12) .
C13 C18 1.345(11) .
C14 C15 1.421(16) .
C14 H14A 0.9300 .
C15 C16 1.354(16) .
C15 H15A 0.9300 .
C16 C17 1.284(15) .
C16 H16A 0.9300 .
C17 C18 1.392(13) .
C17 H17A 0.9300 .
C18 H18A 0.9300 .
